data_1564411
loop_
_publ_author_name
'Zheng, Wei'
'Gao, Yan'
'Chen, NianNian'
'Wu, Bing'
'Jia, Dingxian'
'Zhao, Shengxian'

_publ_section_title
;
 Syntheses, crystal structures, and optical properties of polymeric
 iodoargentates containing transition metal-complexes with aromatic
 ligands
;
_journal_name_full 'Inorganica Chimica Acta'
_journal_page_first 119762
_journal_paper_doi 10.1016/j.ica.2020.119762
_journal_volume 510
_journal_year 2020
_chemical_formula_moiety 'C27 H44 Ag5 I7 N7 O6 Zn'
_chemical_formula_sum 'C27 H44 Ag5 I7 N7 O6 Zn'
_chemical_formula_weight 2055.71
_space_group_crystal_system monoclinic
_space_group_IT_number 14
_space_group_name_Hall '-P 2yn'
_space_group_name_H-M_alt 'P 1 21/n 1'
_atom_sites_solution_hydrogens mixed
_audit_creation_method SHELXL-2014/7
_cell_angle_alpha 90
_cell_angle_beta 102.901(2)
_cell_angle_gamma 90
_cell_formula_units_Z 4
_cell_length_a 8.3291(7)
_cell_length_b 39.064(3)
_cell_length_c 16.2174(15)
_cell_measurement_reflns_used 23343
_cell_measurement_temperature 296(2)
_cell_measurement_theta_max 25.50
_cell_measurement_theta_min 3.0
_cell_volume 5143.4(8)
_computing_structure_refinement 'SHELXL-2014/7 (Sheldrick, 2014)'
_diffrn_ambient_temperature 296(2)
_diffrn_detector_area_resol_mean 14.63
_diffrn_measured_fraction_theta_full 0.992
_diffrn_measured_fraction_theta_max 0.992
_diffrn_measurement_device_type 'Rigaku Saturn'
_diffrn_measurement_method \w
_diffrn_radiation_type MoK\a
_diffrn_radiation_wavelength 0.71073
_diffrn_reflns_av_R_equivalents 0.0505
_diffrn_reflns_av_unetI/netI 0.0580
_diffrn_reflns_Laue_measured_fraction_full 0.992
_diffrn_reflns_Laue_measured_fraction_max 0.992
_diffrn_reflns_limit_h_max 9
_diffrn_reflns_limit_h_min -9
_diffrn_reflns_limit_k_max 46
_diffrn_reflns_limit_k_min -45
_diffrn_reflns_limit_l_max 16
_diffrn_reflns_limit_l_min -19
_diffrn_reflns_number 24738
_diffrn_reflns_point_group_measured_fraction_full 0.992
_diffrn_reflns_point_group_measured_fraction_max 0.992
_diffrn_reflns_theta_full 24.999
_diffrn_reflns_theta_max 24.999
_diffrn_reflns_theta_min 3.015
_exptl_absorpt_coefficient_mu 6.567
_exptl_absorpt_correction_T_max 0.560
_exptl_absorpt_correction_T_min 0.156
_exptl_absorpt_correction_type multi-scan
_exptl_absorpt_process_details 'Jacobson, R. (1998) Private communication'
_exptl_crystal_colour colorless
_exptl_crystal_density_diffrn 2.655
_exptl_crystal_description chip
_exptl_crystal_F_000 3756
_exptl_crystal_size_max 0.450
_exptl_crystal_size_mid 0.450
_exptl_crystal_size_min 0.100
_refine_diff_density_max 1.995
_refine_diff_density_min -1.451
_refine_diff_density_rms 0.225
_refine_ls_extinction_coef .
_refine_ls_extinction_method none
_refine_ls_goodness_of_fit_ref 1.200
_refine_ls_hydrogen_treatment constr
_refine_ls_matrix_type full
_refine_ls_number_parameters 465
_refine_ls_number_reflns 8991
_refine_ls_number_restraints 23
_refine_ls_restrained_S_all 1.206
_refine_ls_R_factor_all 0.0823
_refine_ls_R_factor_gt 0.0698
_refine_ls_shift/su_max 0.001
_refine_ls_shift/su_mean 0.000
_refine_ls_structure_factor_coef Fsqd
_refine_ls_weighting_details 'w=1/[\s^2^(Fo^2^)+(0.0506P)^2^+72.7735P] where P=(Fo^2^+2Fc^2^)/3'
_refine_ls_weighting_scheme calc
_refine_ls_wR_factor_gt 0.1599
_refine_ls_wR_factor_ref 0.1664
_reflns_Friedel_coverage 0.000
_reflns_Friedel_fraction_full .
_reflns_Friedel_fraction_max .
_reflns_number_gt 7744
_reflns_number_total 8991
_reflns_threshold_expression 'I > 2\s(I)'
_cod_data_source_file cifofcompound5.cif
_cod_data_source_block shelxl
_cod_original_cell_volume 5143.5(8)
_cod_original_sg_symbol_H-M 'P 21/n'
_cod_database_code 1564411
_shelx_shelxl_version_number 2014/7
_shelx_space_group_comment
;
The symmetry employed for this shelxl refinement is uniquely defined
by the following loop, which should always be used as a source of
symmetry information in preference to the above space-group names.
They are only intended as comments.
;

loop_
_space_group_symop_operation_xyz
'x, y, z'
'-x+1/2, y+1/2, -z+1/2'
'-x, -y, -z'
'x-1/2, -y-1/2, z-1/2'

loop_
_atom_site_label
_atom_site_type_symbol
_atom_site_fract_x
_atom_site_fract_y
_atom_site_fract_z
_atom_site_U_iso_or_equiv
_atom_site_adp_type
_atom_site_occupancy
_atom_site_site_symmetry_order
_atom_site_calc_flag
_atom_site_refinement_flags_posn
_atom_site_refinement_flags_adp
_atom_site_refinement_flags_occupancy
_atom_site_disorder_assembly
_atom_site_disorder_group
Ag1 Ag 1.14630(15) 0.91224(4) 0.78190(9) 0.0556(3) Uani 1 1 d . . . . .
Ag2 Ag 0.75866(16) 0.91337(4) 0.77926(8) 0.0543(3) Uani 1 1 d . . . . .
Ag3 Ag 0.78440(17) 0.82805(4) 0.79670(9) 0.0588(4) Uani 1 1 d . . . . .
Ag4 Ag 0.47178(14) 0.87331(3) 0.81575(8) 0.0452(3) Uani 1 1 d . . . . .
Ag5 Ag 0.17224(17) 0.83013(4) 0.80362(10) 0.0624(4) Uani 1 1 d . . . . .
I1 I 0.96174(14) 0.97111(3) 0.79363(8) 0.0566(3) Uani 1 1 d . . . . .
I2 I 0.91069(12) 0.86741(3) 0.66925(6) 0.0419(2) Uani 1 1 d . . . . .
I3 I 1.41834(12) 0.93187(3) 0.70817(7) 0.0485(3) Uani 1 1 d . . . . .
I4 I 0.78339(11) 0.87500(3) 0.93167(6) 0.0411(2) Uani 1 1 d . . . . .
I5 I 0.44550(12) 0.80884(3) 0.73037(6) 0.0442(3) Uani 1 1 d . . . . .
I6 I 0.26930(12) 0.87806(3) 0.93876(6) 0.0455(3) Uani 1 1 d . . . . .
I7 I 0.00493(14) 0.77376(3) 0.84738(8) 0.0551(3) Uani 1 1 d . . . . .
Zn1 Zn 0.7986(2) 0.88200(4) 0.29642(10) 0.0365(4) Uani 1 1 d . . . . .
N1 N 0.7056(14) 0.8401(3) 0.2165(7) 0.037(3) Uani 1 1 d . . . . .
N2 N 0.5531(16) 0.7009(3) -0.0696(8) 0.045(3) Uani 1 1 d . . . . .
N3 N 0.8727(16) 0.9259(3) 0.3737(7) 0.043(3) Uani 1 1 d . . . . .
N4 N 0.993(3) 0.9370(4) 0.1069(12) 0.118(6) Uani 1 1 d D . . . .
N5 N 0.5318(16) 0.8511(3) 0.4750(7) 0.045(3) Uani 1 1 d . . . . .
N6 N 0.1900(18) 0.8063(4) 0.1578(10) 0.060(4) Uani 1 1 d . . . . .
O1 O 0.8999(17) 0.9050(3) 0.2029(7) 0.066(3) Uani 1 1 d . . . . .
O2 O 0.7194(13) 0.8563(3) 0.3941(6) 0.047(3) Uani 1 1 d . . . . .
O3 O 0.5535(19) 0.9064(3) 0.2556(9) 0.090(5) Uani 1 1 d D . . . .
H3A H 0.4706 0.8888 0.2387 0.135 Uiso 1 1 d DR U . . .
H3B H 0.5535 0.9215 0.2082 0.135 Uiso 1 1 d DR U . . .
O4 O 1.0292(12) 0.8594(2) 0.3406(6) 0.041(2) Uani 1 1 d D . . . .
H4A H 1.0171 0.8392 0.3539 0.061 Uiso 1 1 d DR U . . .
H4B H 1.0813 0.8594 0.3018 0.061 Uiso 1 1 d DR U . . .
O5 O 0.2907(19) 0.8495(5) 0.2525(9) 0.091(5) Uani 1 1 d . . . . .
C1 C 0.6316(17) 0.8446(3) 0.1338(8) 0.033(3) Uani 1 1 d . . . . .
H1 H 0.6048 0.8668 0.1146 0.040 Uiso 1 1 calc R U . . .
C2 C 0.5941(18) 0.8180(4) 0.0768(9) 0.037(3) Uani 1 1 d . . . . .
H2 H 0.5449 0.8225 0.0206 0.045 Uiso 1 1 calc R U . . .
C3 C 0.6289(18) 0.7850(4) 0.1028(8) 0.037(3) Uani 1 1 d . . . . .
C4 C 0.7022(17) 0.7798(4) 0.1877(8) 0.036(3) Uani 1 1 d . . . . .
H4 H 0.7293 0.7578 0.2079 0.043 Uiso 1 1 calc R U . . .
C5 C 0.7350(18) 0.8078(3) 0.2427(9) 0.038(3) Uani 1 1 d . . . . .
H5 H 0.7792 0.8037 0.2998 0.045 Uiso 1 1 calc R U . . .
C6 C 0.5962(16) 0.7563(3) 0.0448(8) 0.033(3) Uani 1 1 d . . . . .
C7 C 0.6169(19) 0.7603(3) -0.0391(9) 0.040(3) Uani 1 1 d . . . . .
H7 H 0.6475 0.7813 -0.0574 0.048 Uiso 1 1 calc R U . . .
C8 C 0.591(2) 0.7326(4) -0.0935(9) 0.051(4) Uani 1 1 d . . . . .
H8 H 0.6007 0.7359 -0.1491 0.062 Uiso 1 1 calc R U . . .
C9 C 0.556(2) 0.7233(4) 0.0665(10) 0.046(4) Uani 1 1 d . . . . .
H9 H 0.5426 0.7191 0.1211 0.055 Uiso 1 1 calc R U . . .
C10 C 0.535(2) 0.6967(4) 0.0088(8) 0.043(4) Uani 1 1 d . . . . .
H10 H 0.5065 0.6752 0.0256 0.051 Uiso 1 1 calc R U . . .
C11 C 0.844(2) 0.9578(4) 0.3441(9) 0.057(5) Uani 1 1 d . . . . .
H11 H 0.7886 0.9604 0.2879 0.069 Uiso 1 1 calc R U . . .
C12 C 0.890(2) 0.9873(4) 0.3915(9) 0.050(4) Uani 1 1 d . . . . .
H12 H 0.8634 1.0087 0.3674 0.060 Uiso 1 1 calc R U . . .
C13 C 0.9756(18) 0.9846(3) 0.4736(9) 0.036(3) Uani 1 1 d . . . . .
C14 C 1.007(2) 0.9516(4) 0.5047(10) 0.048(4) Uani 1 1 d . . . . .
H14 H 1.0635 0.9484 0.5605 0.057 Uiso 1 1 calc R U . . .
C15 C 0.958(2) 0.9236(4) 0.4543(9) 0.048(4) Uani 1 1 d . . . . .
H15 H 0.9843 0.9019 0.4772 0.058 Uiso 1 1 calc R U . . .
C16 C 0.881(3) 0.9217(5) 0.1419(14) 0.118(6) Uani 1 1 d D . . . .
H16 H 0.7726 0.9248 0.1134 0.141 Uiso 1 1 calc R U . . .
C17A C 1.165(3) 0.9361(10) 0.154(2) 0.118(6) Uani 0.58 1 d D . P . .
H17A H 1.1871 0.9558 0.1900 0.176 Uiso 0.58 1 calc R U P . .
H17B H 1.2362 0.9361 0.1151 0.176 Uiso 0.58 1 calc R U P . .
H17C H 1.1832 0.9157 0.1879 0.176 Uiso 0.58 1 calc R U P . .
C17B C 1.158(3) 0.9204(12) 0.123(3) 0.118(6) Uani 0.42 1 d D . P . .
H17D H 1.2064 0.9207 0.1821 0.176 Uiso 0.42 1 calc R U P . .
H17E H 1.2271 0.9327 0.0928 0.176 Uiso 0.42 1 calc R U P . .
H17F H 1.1459 0.8972 0.1029 0.176 Uiso 0.42 1 calc R U P . .
C18 C 0.959(3) 0.9560(5) 0.0336(12) 0.118(6) Uani 1 1 d D . . . .
H18A H 0.9575 0.9412 -0.0139 0.176 Uiso 1 1 calc R U . . .
H18B H 1.0431 0.9731 0.0361 0.176 Uiso 1 1 calc R U . . .
H18C H 0.8541 0.9669 0.0276 0.176 Uiso 1 1 calc R U . . .
C19 C 0.621(2) 0.8688(4) 0.4345(10) 0.048(4) Uani 1 1 d . . . . .
H19 H 0.6124 0.8925 0.4355 0.057 Uiso 1 1 calc R U . . .
C20 C 0.420(3) 0.8673(6) 0.5212(11) 0.072(6) Uani 1 1 d . . . . .
H20A H 0.4663 0.8658 0.5808 0.108 Uiso 1 1 calc R U . . .
H20B H 0.3157 0.8557 0.5081 0.108 Uiso 1 1 calc R U . . .
H20C H 0.4051 0.8909 0.5050 0.108 Uiso 1 1 calc R U . . .
C21 C 0.549(3) 0.8151(5) 0.4846(16) 0.091(7) Uani 1 1 d . . . . .
H21A H 0.4631 0.8040 0.4439 0.137 Uiso 1 1 calc R U . . .
H21B H 0.5401 0.8088 0.5406 0.137 Uiso 1 1 calc R U . . .
H21C H 0.6541 0.8082 0.4757 0.137 Uiso 1 1 calc R U . . .
C22 C 0.294(3) 0.8199(7) 0.2272(14) 0.083(7) Uani 1 1 d . . . . .
H22 H 0.3751 0.8055 0.2579 0.100 Uiso 1 1 calc R U . . .
C23 C 0.060(2) 0.8266(5) 0.1070(13) 0.074(6) Uani 1 1 d . . . . .
H23A H -0.0433 0.8206 0.1204 0.112 Uiso 1 1 calc R U . . .
H23B H 0.0540 0.8221 0.0481 0.112 Uiso 1 1 calc R U . . .
H23C H 0.0818 0.8504 0.1186 0.112 Uiso 1 1 calc R U . . .
C24 C 0.208(3) 0.7716(5) 0.1328(17) 0.093(8) Uani 1 1 d . . . . .
H24A H 0.2303 0.7712 0.0773 0.139 Uiso 1 1 calc R U . . .
H24B H 0.1075 0.7593 0.1321 0.139 Uiso 1 1 calc R U . . .
H24C H 0.2969 0.7610 0.1722 0.139 Uiso 1 1 calc R U . . .
O6 O 0.536(5) 0.9542(9) 0.143(2) 0.121(7) Uani 0.5 1 d D . P . .
N7 N 0.547(6) 0.9907(13) 0.033(2) 0.121(7) Uani 0.5 1 d D . P . .
C25 C 0.565(7) 0.9837(11) 0.116(2) 0.121(7) Uani 0.5 1 d D . P . .
C26 C 0.467(4) 0.9723(8) -0.0330(18) 0.121(7) Uani 1 1 d D . . . .
O7 O 0.567(4) 0.9688(13) 0.506(3) 0.23(2) Uani 0.5 1 d D . P . .
N8 N 0.380(4) 0.9730(12) 0.370(2) 0.23(2) Uani 0.5 1 d D . P . .
C27 C 0.449(5) 0.9834(12) 0.449(3) 0.23(2) Uani 0.5 1 d D . P . .
C28 C 0.452(6) 0.9803(16) 0.301(3) 0.23(2) Uani 0.5 1 d D . P . .
C29 C 0.262(5) 0.9451(13) 0.359(3) 0.23(2) Uani 0.5 1 d D . P . .

loop_
_atom_site_aniso_label
_atom_site_aniso_U_11
_atom_site_aniso_U_22
_atom_site_aniso_U_33
_atom_site_aniso_U_23
_atom_site_aniso_U_13
_atom_site_aniso_U_12
Ag1 0.0447(7) 0.0584(8) 0.0617(8) 0.0041(6) 0.0074(6) 0.0085(6)
Ag2 0.0488(7) 0.0583(8) 0.0576(8) 0.0087(6) 0.0158(6) -0.0061(6)
Ag3 0.0536(8) 0.0598(8) 0.0650(9) -0.0041(6) 0.0173(6) 0.0015(7)
Ag4 0.0363(6) 0.0435(7) 0.0549(7) 0.0021(5) 0.0081(5) -0.0005(5)
Ag5 0.0580(8) 0.0575(8) 0.0760(10) -0.0084(7) 0.0244(7) -0.0191(7)
I1 0.0603(7) 0.0375(6) 0.0779(8) 0.0048(5) 0.0282(6) 0.0000(5)
I2 0.0425(5) 0.0497(6) 0.0334(5) -0.0044(4) 0.0083(4) -0.0012(4)
I3 0.0430(5) 0.0539(6) 0.0499(6) 0.0151(5) 0.0129(5) 0.0092(5)
I4 0.0353(5) 0.0524(6) 0.0342(5) 0.0030(4) 0.0048(4) -0.0020(4)
I5 0.0417(5) 0.0405(5) 0.0520(6) -0.0058(4) 0.0143(4) -0.0056(4)
I6 0.0367(5) 0.0575(6) 0.0419(5) 0.0004(5) 0.0082(4) 0.0026(5)
I7 0.0556(6) 0.0381(6) 0.0769(8) 0.0023(5) 0.0257(6) -0.0032(5)
Zn1 0.0530(10) 0.0259(8) 0.0291(8) -0.0028(6) 0.0058(7) 0.0024(7)
N1 0.043(7) 0.028(6) 0.038(7) -0.001(5) 0.002(5) -0.002(5)
N2 0.051(8) 0.038(7) 0.046(8) -0.012(6) 0.008(6) -0.006(6)
N3 0.065(8) 0.034(7) 0.025(6) -0.003(5) -0.002(6) -0.006(6)
N4 0.235(19) 0.051(7) 0.072(8) -0.002(6) 0.047(10) -0.033(9)
N5 0.051(7) 0.052(8) 0.036(7) -0.001(6) 0.016(6) -0.007(7)
N6 0.045(8) 0.065(10) 0.078(11) 0.017(8) 0.028(8) 0.012(7)
O1 0.105(10) 0.046(7) 0.047(7) 0.003(5) 0.017(7) -0.017(7)
O2 0.051(6) 0.051(6) 0.040(6) -0.011(5) 0.015(5) -0.008(5)
O3 0.122(12) 0.048(7) 0.070(9) -0.027(7) -0.040(8) 0.023(8)
O4 0.049(6) 0.038(5) 0.038(5) 0.008(4) 0.016(5) 0.006(5)
O5 0.084(10) 0.114(13) 0.081(10) -0.024(9) 0.028(8) 0.039(10)
C1 0.042(8) 0.020(6) 0.038(8) -0.001(5) 0.011(6) 0.007(6)
C2 0.044(8) 0.034(8) 0.033(7) 0.001(6) 0.008(6) -0.011(6)
C3 0.044(8) 0.032(8) 0.033(7) -0.004(6) 0.004(6) -0.007(6)
C4 0.047(8) 0.030(7) 0.029(7) -0.003(6) 0.008(6) 0.003(6)
C5 0.050(8) 0.027(7) 0.031(7) -0.003(6) -0.005(6) 0.001(6)
C6 0.031(7) 0.033(7) 0.034(7) -0.001(6) 0.007(6) 0.007(6)
C7 0.064(10) 0.019(7) 0.039(8) -0.004(6) 0.016(7) -0.007(7)
C8 0.091(13) 0.043(9) 0.022(7) -0.007(6) 0.016(8) -0.018(9)
C9 0.062(10) 0.028(8) 0.050(9) -0.003(7) 0.016(8) -0.008(7)
C10 0.064(10) 0.035(8) 0.029(7) 0.004(6) 0.009(7) -0.001(7)
C11 0.109(15) 0.023(8) 0.028(8) -0.002(6) -0.009(8) 0.000(8)
C12 0.089(12) 0.028(8) 0.032(8) 0.010(6) 0.013(8) 0.007(8)
C13 0.042(8) 0.026(7) 0.040(8) 0.000(6) 0.006(6) -0.001(6)
C14 0.069(11) 0.025(7) 0.038(8) 0.001(6) -0.011(7) 0.006(7)
C15 0.077(11) 0.020(7) 0.041(9) 0.015(6) 0.000(8) 0.007(7)
C16 0.235(19) 0.051(7) 0.072(8) -0.002(6) 0.047(10) -0.033(9)
C17A 0.235(19) 0.051(7) 0.072(8) -0.002(6) 0.047(10) -0.033(9)
C17B 0.235(19) 0.051(7) 0.072(8) -0.002(6) 0.047(10) -0.033(9)
C18 0.235(19) 0.051(7) 0.072(8) -0.002(6) 0.047(10) -0.033(9)
C19 0.070(11) 0.029(8) 0.044(9) 0.007(6) 0.012(8) 0.005(8)
C20 0.087(14) 0.100(16) 0.038(10) 0.003(9) 0.033(9) 0.011(12)
C21 0.13(2) 0.048(12) 0.117(19) -0.004(12) 0.067(16) -0.015(13)
C22 0.063(13) 0.12(2) 0.072(14) 0.007(14) 0.023(11) 0.042(14)
C23 0.071(13) 0.077(14) 0.071(13) 0.026(11) 0.008(10) 0.016(11)
C24 0.090(16) 0.049(12) 0.13(2) -0.008(12) 0.004(15) 0.015(11)
O6 0.118(15) 0.103(14) 0.125(16) 0.019(13) -0.010(12) -0.012(12)
N7 0.118(15) 0.103(14) 0.125(16) 0.019(13) -0.010(12) -0.012(12)
C25 0.118(15) 0.103(14) 0.125(16) 0.019(13) -0.010(12) -0.012(12)
C26 0.118(15) 0.103(14) 0.125(16) 0.019(13) -0.010(12) -0.012(12)
O7 0.069(14) 0.31(4) 0.31(4) 0.27(4) 0.07(2) 0.04(2)
N8 0.069(14) 0.31(4) 0.31(4) 0.27(4) 0.07(2) 0.04(2)
C27 0.069(14) 0.31(4) 0.31(4) 0.27(4) 0.07(2) 0.04(2)
C28 0.069(14) 0.31(4) 0.31(4) 0.27(4) 0.07(2) 0.04(2)
C29 0.069(14) 0.31(4) 0.31(4) 0.27(4) 0.07(2) 0.04(2)

loop_
_atom_type_symbol
_atom_type_description
_atom_type_scat_dispersion_real
_atom_type_scat_dispersion_imag
_atom_type_scat_source
C C 0.0033 0.0016 'International Tables Vol C Tables 4.2.6.8 and 6.1.1.4'
H H 0.0000 0.0000 'International Tables Vol C Tables 4.2.6.8 and 6.1.1.4'
N N 0.0061 0.0033 'International Tables Vol C Tables 4.2.6.8 and 6.1.1.4'
O O 0.0106 0.0060 'International Tables Vol C Tables 4.2.6.8 and 6.1.1.4'
I I -0.4742 1.8119 'International Tables Vol C Tables 4.2.6.8 and 6.1.1.4'
Ag Ag -0.8971 1.1015 'International Tables Vol C Tables 4.2.6.8 and 6.1.1.4'
Zn Zn 0.2839 1.4301 'International Tables Vol C Tables 4.2.6.8 and 6.1.1.4'

loop_
_geom_angle_atom_site_label_1
_geom_angle_atom_site_label_2
_geom_angle_atom_site_label_3
_geom_angle
_geom_angle_site_symmetry_1
_geom_angle_site_symmetry_3
I1 Ag1 I6 114.69(6) . 1_655
I1 Ag1 I3 107.66(6) . .
I6 Ag1 I3 109.53(5) 1_655 .
I1 Ag1 I2 103.37(5) . .
I6 Ag1 I2 109.40(5) 1_655 .
I3 Ag1 I2 112.13(5) . .
I1 Ag1 Ag4 151.41(6) . 1_655
I6 Ag1 Ag4 58.55(4) 1_655 1_655
I3 Ag1 Ag4 57.28(4) . 1_655
I2 Ag1 Ag4 104.95(5) . 1_655
I1 Ag1 Ag5 146.52(6) . 1_655
I6 Ag1 Ag5 55.66(4) 1_655 1_655
I3 Ag1 Ag5 105.61(5) . 1_655
I2 Ag1 Ag5 59.70(4) . 1_655
Ag4 Ag1 Ag5 56.62(4) 1_655 1_655
I1 Ag2 I4 115.17(6) . .
I1 Ag2 I3 110.55(6) . 1_455
I4 Ag2 I3 110.45(5) . 1_455
I1 Ag2 I2 101.78(5) . .
I4 Ag2 I2 103.98(5) . .
I3 Ag2 I2 114.63(5) 1_455 .
I7 Ag3 I4 111.99(6) 1_655 .
I7 Ag3 I5 115.74(6) 1_655 .
I4 Ag3 I5 106.41(5) . .
I7 Ag3 I2 106.65(5) 1_655 .
I4 Ag3 I2 105.35(5) . .
I5 Ag3 I2 110.25(5) . .
I7 Ag3 Ag5 54.60(4) 1_655 1_655
I4 Ag3 Ag5 97.60(5) . 1_655
I5 Ag3 Ag5 155.90(6) . 1_655
I2 Ag3 Ag5 59.86(4) . 1_655
I4 Ag4 I3 112.37(5) . 1_455
I4 Ag4 I5 107.48(5) . .
I3 Ag4 I5 115.21(5) 1_455 .
I4 Ag4 I6 97.42(5) . .
I3 Ag4 I6 109.59(5) 1_455 .
I5 Ag4 I6 113.41(5) . .
I4 Ag4 Ag1 138.64(6) . 1_455
I3 Ag4 Ag1 58.58(4) 1_455 1_455
I5 Ag4 Ag1 112.54(5) . 1_455
I6 Ag4 Ag1 57.33(4) . 1_455
I7 Ag5 I6 113.26(6) . .
I7 Ag5 I5 111.07(6) . .
I6 Ag5 I5 112.74(5) . .
I7 Ag5 I2 103.85(5) . 1_455
I6 Ag5 I2 105.48(5) . 1_455
I5 Ag5 I2 109.87(5) . 1_455
I7 Ag5 Ag3 55.32(4) . 1_455
I6 Ag5 Ag3 98.83(5) . 1_455
I5 Ag5 Ag3 148.27(6) . 1_455
I2 Ag5 Ag3 55.94(4) 1_455 1_455
I7 Ag5 Ag1 142.11(6) . 1_455
I6 Ag5 Ag1 55.50(4) . 1_455
I5 Ag5 Ag1 106.17(5) . 1_455
I2 Ag5 Ag1 55.51(4) 1_455 1_455
Ag3 Ag5 Ag1 88.79(5) 1_455 1_455
Ag1 I1 Ag2 70.28(5) . .
Ag1 I2 Ag3 99.66(5) . .
Ag1 I2 Ag2 65.57(4) . .
Ag3 I2 Ag2 68.41(4) . .
Ag1 I2 Ag5 64.78(4) . 1_655
Ag3 I2 Ag5 64.20(4) . 1_655
Ag2 I2 Ag5 100.82(5) . 1_655
Ag4 I3 Ag1 64.14(4) 1_655 .
Ag4 I3 Ag2 63.39(4) 1_655 1_655
Ag1 I3 Ag2 123.75(5) . 1_655
Ag4 I4 Ag3 68.73(4) . .
Ag4 I4 Ag2 64.01(4) . .
Ag3 I4 Ag2 71.71(5) . .
Ag4 I5 Ag3 68.14(4) . .
Ag4 I5 Ag5 62.18(4) . .
Ag3 I5 Ag5 124.17(5) . .
Ag1 I6 Ag5 68.85(5) 1_455 .
Ag1 I6 Ag4 64.12(4) 1_455 .
Ag5 I6 Ag4 62.46(4) . .
Ag5 I7 Ag3 70.08(5) . 1_455
O4 Zn1 O1 86.6(5) . .
O4 Zn1 O2 87.6(4) . .
O1 Zn1 O2 174.2(5) . .
O4 Zn1 N1 93.8(4) . .
O1 Zn1 N1 92.2(5) . .
O2 Zn1 N1 87.6(4) . .
O4 Zn1 N3 90.8(5) . .
O1 Zn1 N3 88.4(5) . .
O2 Zn1 N3 92.3(4) . .
N1 Zn1 N3 175.4(5) . .
O4 Zn1 O3 177.4(5) . .
O1 Zn1 O3 95.3(6) . .
O2 Zn1 O3 90.4(5) . .
N1 Zn1 O3 87.9(4) . .
N3 Zn1 O3 87.5(5) . .
C5 N1 C1 116.7(11) . .
C5 N1 Zn1 121.2(9) . .
C1 N1 Zn1 121.6(9) . .
C10 N2 C8 118.1(12) . .
C11 N3 C15 115.2(12) . .
C11 N3 Zn1 122.2(9) . .
C15 N3 Zn1 122.6(9) . .
C16 N4 C18 125.6(15) . .
C16 N4 C17A 117.3(18) . .
C18 N4 C17A 116.9(18) . .
C16 N4 C17B 115.9(18) . .
C18 N4 C17B 112.7(19) . .
C17A N4 C17B 31(2) . .
C19 N5 C21 121.9(15) . .
C19 N5 C20 122.3(15) . .
C21 N5 C20 115.5(15) . .
C22 N6 C24 121.0(17) . .
C22 N6 C23 121.0(18) . .
C24 N6 C23 117.9(18) . .
C16 O1 Zn1 148.8(17) . .
C19 O2 Zn1 123.9(10) . .
Zn1 O3 H3A 109.2 . .
Zn1 O3 H3B 109.6 . .
H3A O3 H3B 109.5 . .
Zn1 O4 H4A 109.5 . .
Zn1 O4 H4B 109.4 . .
H4A O4 H4B 107.8 . .
N1 C1 C2 123.1(12) . .
N1 C1 H1 118.4 . .
C2 C1 H1 118.4 . .
C3 C2 C1 120.3(13) . .
C3 C2 H2 119.9 . .
C1 C2 H2 119.9 . .
C2 C3 C4 117.3(12) . .
C2 C3 C6 122.3(12) . .
C4 C3 C6 120.4(12) . .
C3 C4 C5 119.8(13) . .
C3 C4 H4 120.1 . .
C5 C4 H4 120.1 . .
N1 C5 C4 122.6(13) . .
N1 C5 H5 118.7 . .
C4 C5 H5 118.7 . .
C9 C6 C7 115.5(12) . .
C9 C6 C3 124.9(13) . .
C7 C6 C3 119.5(12) . .
C8 C7 C6 119.6(13) . .
C8 C7 H7 120.2 . .
C6 C7 H7 120.2 . .
N2 C8 C7 122.9(13) . .
N2 C8 H8 118.5 . .
C7 C8 H8 118.5 . .
C10 C9 C6 121.6(14) . .
C10 C9 H9 119.2 . .
C6 C9 H9 119.2 . .
N2 C10 C9 122.2(14) . .
N2 C10 H10 118.9 . .
C9 C10 H10 118.9 . .
N3 C11 C12 124.5(13) . .
N3 C11 H11 117.7 . .
C12 C11 H11 117.7 . .
C13 C12 C11 119.7(13) . .
C13 C12 H12 120.1 . .
C11 C12 H12 120.1 . .
C12 C13 C14 116.1(13) . .
C12 C13 C13 121.3(15) . 3_776
C14 C13 C13 122.6(16) . 3_776
C15 C14 C13 121.2(13) . .
C15 C14 H14 119.4 . .
C13 C14 H14 119.4 . .
N3 C15 C14 123.2(12) . .
N3 C15 H15 118.4 . .
C14 C15 H15 118.4 . .
O1 C16 N4 130(2) . .
O1 C16 H16 115.1 . .
N4 C16 H16 115.1 . .
N4 C17A H17A 109.5 . .
N4 C17A H17B 109.5 . .
H17A C17A H17B 109.5 . .
N4 C17A H17C 109.5 . .
H17A C17A H17C 109.5 . .
H17B C17A H17C 109.5 . .
N4 C17B H17D 109.5 . .
N4 C17B H17E 109.5 . .
H17D C17B H17E 109.5 . .
N4 C17B H17F 109.5 . .
H17D C17B H17F 109.5 . .
H17E C17B H17F 109.5 . .
N4 C18 H18A 109.5 . .
N4 C18 H18B 109.5 . .
H18A C18 H18B 109.5 . .
N4 C18 H18C 109.5 . .
H18A C18 H18C 109.5 . .
H18B C18 H18C 109.5 . .
O2 C19 N5 124.9(14) . .
O2 C19 H19 117.5 . .
N5 C19 H19 117.5 . .
N5 C20 H20A 109.5 . .
N5 C20 H20B 109.5 . .
H20A C20 H20B 109.5 . .
N5 C20 H20C 109.5 . .
H20A C20 H20C 109.5 . .
H20B C20 H20C 109.5 . .
N5 C21 H21A 109.5 . .
N5 C21 H21B 109.5 . .
H21A C21 H21B 109.5 . .
N5 C21 H21C 109.5 . .
H21A C21 H21C 109.5 . .
H21B C21 H21C 109.5 . .
O5 C22 N6 126(2) . .
O5 C22 H22 117.2 . .
N6 C22 H22 117.2 . .
N6 C23 H23A 109.5 . .
N6 C23 H23B 109.5 . .
H23A C23 H23B 109.5 . .
N6 C23 H23C 109.5 . .
H23A C23 H23C 109.5 . .
H23B C23 H23C 109.5 . .
N6 C24 H24A 109.5 . .
N6 C24 H24B 109.5 . .
H24A C24 H24B 109.5 . .
N6 C24 H24C 109.5 . .
H24A C24 H24C 109.5 . .
H24B C24 H24C 109.5 . .
C26 N7 C25 128(4) . .
C26 N7 N7 64(3) . 3_675
C25 N7 N7 143(7) . 3_675
C26 N7 C26 120(3) . 3_675
C25 N7 C26 101(4) . 3_675
N7 N7 C26 56(4) 3_675 3_675
O6 C25 N7 122(4) . .
N7 C26 N7 60(3) . 3_675
C27 N8 C28 122(2) . .
C27 N8 C29 118.5(17) . .
C28 N8 C29 117(2) . .
O7 C27 N8 129(3) . .

loop_
_geom_bond_atom_site_label_1
_geom_bond_atom_site_label_2
_geom_bond_distance
_geom_bond_site_symmetry_2
Ag1 I1 2.7962(17) .
Ag1 I6 2.8530(17) 1_655
Ag1 I3 2.8917(17) .
Ag1 I2 2.9418(17) .
Ag1 Ag4 3.0493(17) 1_655
Ag1 Ag5 3.229(2) 1_655
Ag2 I1 2.7975(17) .
Ag2 I4 2.8587(16) .
Ag2 I3 2.9028(17) 1_455
Ag2 I2 3.0032(17) .
Ag3 I7 2.8059(18) 1_655
Ag3 I4 2.8570(17) .
Ag3 I5 2.8867(17) .
Ag3 I2 2.9519(17) .
Ag3 Ag5 3.208(2) 1_655
Ag4 I4 2.8454(15) .
Ag4 I3 2.8509(15) 1_455
Ag4 I5 2.8589(16) .
Ag4 I6 2.8915(16) .
Ag4 Ag1 3.0494(17) 1_455
Ag5 I7 2.7814(17) .
Ag5 I6 2.8586(18) .
Ag5 I5 2.9138(17) .
Ag5 I2 3.0816(19) 1_455
Ag5 Ag3 3.208(2) 1_455
Ag5 Ag1 3.229(2) 1_455
I2 Ag5 3.0815(19) 1_655
I3 Ag4 2.8509(15) 1_655
I3 Ag2 2.9028(17) 1_655
I6 Ag1 2.8530(17) 1_455
I7 Ag3 2.8060(18) 1_455
Zn1 O4 2.089(10) .
Zn1 O1 2.095(12) .
Zn1 O2 2.103(10) .
Zn1 N1 2.126(11) .
Zn1 N3 2.131(11) .
Zn1 O3 2.216(14) .
N1 C5 1.337(17) .
N1 C1 1.356(17) .
N2 C10 1.324(18) .
N2 C8 1.358(19) .
N3 C11 1.339(18) .
N3 C15 1.344(18) .
N4 C16 1.33(2) .
N4 C18 1.37(2) .
N4 C17A 1.463(17) .
N4 C17B 1.486(17) .
N5 C19 1.30(2) .
N5 C21 1.42(2) .
N5 C20 1.46(2) .
N6 C22 1.37(3) .
N6 C24 1.43(2) .
N6 C23 1.44(2) .
O1 C16 1.17(2) .
O2 C19 1.254(19) .
O3 H3A 0.9700 .
O3 H3B 0.9700 .
O4 H4A 0.8300 .
O4 H4B 0.8397 .
O5 C22 1.23(3) .
C1 C2 1.381(19) .
C1 H1 0.9300 .
C2 C3 1.37(2) .
C2 H2 0.9300 .
C3 C4 1.392(19) .
C3 C6 1.450(19) .
C4 C5 1.398(18) .
C4 H4 0.9300 .
C5 H5 0.9300 .
C6 C9 1.397(19) .
C6 C7 1.418(19) .
C7 C8 1.381(19) .
C7 H7 0.9300 .
C8 H8 0.9300 .
C9 C10 1.38(2) .
C9 H9 0.9300 .
C10 H10 0.9300 .
C11 C12 1.39(2) .
C11 H11 0.9300 .
C12 C13 1.37(2) .
C12 H12 0.9300 .
C13 C14 1.390(19) .
C13 C13 1.48(3) 3_776
C14 C15 1.37(2) .
C14 H14 0.9300 .
C15 H15 0.9300 .
C16 H16 0.9300 .
C17A H17A 0.9600 .
C17A H17B 0.9600 .
C17A H17C 0.9600 .
C17B H17D 0.9600 .
C17B H17E 0.9600 .
C17B H17F 0.9600 .
C18 H18A 0.9600 .
C18 H18B 0.9600 .
C18 H18C 0.9600 .
C19 H19 0.9300 .
C20 H20A 0.9600 .
C20 H20B 0.9600 .
C20 H20C 0.9600 .
C21 H21A 0.9600 .
C21 H21B 0.9600 .
C21 H21C 0.9600 .
C22 H22 0.9300 .
C23 H23A 0.9600 .
C23 H23B 0.9600 .
C23 H23C 0.9600 .
C24 H24A 0.9600 .
C24 H24B 0.9600 .
C24 H24C 0.9600 .
O6 C25 1.276(19) .
N7 C26 1.34(5) .
N7 C25 1.342(19) .
N7 N7 1.39(8) 3_675
N7 C26 1.45(5) 3_675
C26 N7 1.45(5) 3_675
O7 C27 1.309(19) .
N8 C27 1.36(3) .
N8 C28 1.410(14) .
N8 C29 1.45(2) .

loop_
_geom_torsion_atom_site_label_1
_geom_torsion_atom_site_label_2
_geom_torsion_atom_site_label_3
_geom_torsion_atom_site_label_4
_geom_torsion
_geom_torsion_site_symmetry_1
_geom_torsion_site_symmetry_2
_geom_torsion_site_symmetry_3
_geom_torsion_site_symmetry_4
C5 N1 C1 C2 -3(2) . . . .
Zn1 N1 C1 C2 169.1(11) . . . .
N1 C1 C2 C3 1(2) . . . .
C1 C2 C3 C4 0(2) . . . .
C1 C2 C3 C6 -178.2(13) . . . .
C2 C3 C4 C5 1(2) . . . .
C6 C3 C4 C5 179.2(14) . . . .
C1 N1 C5 C4 4(2) . . . .
Zn1 N1 C5 C4 -168.1(11) . . . .
C3 C4 C5 N1 -3(2) . . . .
C2 C3 C6 C9 -149.2(15) . . . .
C4 C3 C6 C9 33(2) . . . .
C2 C3 C6 C7 36(2) . . . .
C4 C3 C6 C7 -142.6(14) . . . .
C9 C6 C7 C8 2(2) . . . .
C3 C6 C7 C8 177.8(15) . . . .
C10 N2 C8 C7 2(3) . . . .
C6 C7 C8 N2 -3(3) . . . .
C7 C6 C9 C10 -1(2) . . . .
C3 C6 C9 C10 -176.5(15) . . . .
C8 N2 C10 C9 -1(2) . . . .
C6 C9 C10 N2 1(3) . . . .
C15 N3 C11 C12 -2(3) . . . .
Zn1 N3 C11 C12 -179.6(15) . . . .
N3 C11 C12 C13 2(3) . . . .
C11 C12 C13 C14 -1(2) . . . .
C11 C12 C13 C13 -178.9(19) . . . 3_776
C12 C13 C14 C15 1(3) . . . .
C13 C13 C14 C15 178.8(18) 3_776 . . .
C11 N3 C15 C14 2(3) . . . .
Zn1 N3 C15 C14 179.5(14) . . . .
C13 C14 C15 N3 -2(3) . . . .
Zn1 O1 C16 N4 165.1(16) . . . .
C18 N4 C16 O1 179(2) . . . .
C17A N4 C16 O1 -7(4) . . . .
C17B N4 C16 O1 28(4) . . . .
Zn1 O2 C19 N5 157.5(12) . . . .
C21 N5 C19 O2 7(3) . . . .
C20 N5 C19 O2 179.8(15) . . . .
C24 N6 C22 O5 179(2) . . . .
C23 N6 C22 O5 -1(3) . . . .
C26 N7 C25 O6 16(10) . . . .
N7 N7 C25 O6 112(11) 3_675 . . .
C26 N7 C25 O6 160(6) 3_675 . . .
C25 N7 C26 N7 138(8) . . . 3_675
C26 N7 C26 N7 0.001(7) 3_675 . . 3_675
C28 N8 C27 O7 -84(5) . . . .
C29 N8 C27 O7 76(5) . . . .
